data_7051070
loop_
_publ_author_name
'Coles, Simon J.'
'Durran, Sean E.'
'Hursthouse, Michael B.'
'Slawin, Alexandra M. Z.'
'Smith, Martin B.'

_publ_section_title
;
 Late transition metal complexes of a new P-N ligand
 Ph~2~PCH~2~N(H)C~5~H~3~(Cl-5)N: synthesis and structural studies
;
_journal_issue 3
_journal_name_full 'New Journal of Chemistry'
_journal_page_first 416
_journal_page_last 422
_journal_paper_doi 10.1039/b008502m
_journal_volume 25
_journal_year 2001
_chemical_formula_analytical 'C18 H16 Cl N2 O P '
_chemical_formula_moiety 'C18 H16 Cl N2 O P '
_chemical_formula_structural 'C18 H16 Cl N2 O P '
_chemical_formula_sum 'C18 H16 Cl N2 O P'
_chemical_formula_weight 342.76
_space_group_IT_number 2
_symmetry_cell_setting triclinic
_symmetry_Int_Tables_number 2
_symmetry_space_group_name_Hall '-P 1'
_symmetry_space_group_name_H-M 'P -1'
_cell_angle_alpha 98.90(4)
_cell_angle_beta 107.85(2)
_cell_angle_gamma 106.17(3)
_cell_formula_units_Z 2
_cell_length_a 9.226(2)
_cell_length_b 12.365(6)
_cell_length_c 8.559(4)
_cell_measurement_reflns_used 25
_cell_measurement_temperature 293.2
_cell_measurement_theta_max 18.1
_cell_measurement_theta_min 16.3
_cell_volume 861.3(6)
_computing_cell_refinement 'MSC/AFC Diffractometer Control'
_computing_data_collection 'MSC/AFC Diffractometer Control'
_computing_data_reduction 'teXsan (MSC, 1992-1997)'
_computing_publication_material 'teXsan (MSC, 1992-1997)'
_computing_structure_refinement 'teXsan (MSC, 1992-1997)'
_computing_structure_solution
;
SIR92 (Altomare, et. al. 1993)
;
_diffrn_ambient_temperature 293.2
_diffrn_measurement_device_type 'Rigaku AFC7S'
_diffrn_measurement_method \w
_diffrn_orient_matrix_UB_11 -0.04317
_diffrn_orient_matrix_UB_12 -0.03208
_diffrn_orient_matrix_UB_13 0.08343
_diffrn_orient_matrix_UB_21 -0.10771
_diffrn_orient_matrix_UB_22 0.00558
_diffrn_orient_matrix_UB_23 -0.06199
_diffrn_orient_matrix_UB_31 -0.03566
_diffrn_orient_matrix_UB_32 -0.08096
_diffrn_orient_matrix_UB_33 -0.07333
_diffrn_radiation_detector 'scintillation counter'
_diffrn_radiation_monochromator graphite
_diffrn_radiation_source 'X-ray tube'
_diffrn_radiation_type 'Mo K\a'
_diffrn_radiation_wavelength 0.7107
_diffrn_reflns_av_R_equivalents 0.01543
_diffrn_reflns_av_sigmaI/netI 0.050
_diffrn_reflns_limit_h_max 10
_diffrn_reflns_limit_h_min 0
_diffrn_reflns_limit_k_max 14
_diffrn_reflns_limit_k_min -14
_diffrn_reflns_limit_l_max 9
_diffrn_reflns_limit_l_min -10
_diffrn_reflns_number 3229
_diffrn_reflns_reduction_process 'Lp corrections applied'
_diffrn_reflns_theta_max 25.02
_diffrn_reflns_theta_min 2.59
_diffrn_standards_decay_% -0.14
_diffrn_standards_interval_count 150
_diffrn_standards_number 3
_exptl_absorpt_coefficient_mu 0.316
_exptl_absorpt_correction_T_max 1.000
_exptl_absorpt_correction_T_min 0.959
_exptl_absorpt_correction_type
;
\y scans (North,Phillips & Matthews, 1968)
;
_exptl_crystal_colour clear
_exptl_crystal_density_diffrn 1.321
_exptl_crystal_density_meas 'not measured'
_exptl_crystal_description prism
_exptl_crystal_F_000 356.00
_exptl_crystal_size_max 0.58
_exptl_crystal_size_mid 0.29
_exptl_crystal_size_min 0.23
_exptl_special_details
;
The scan width was (1.05+0.35tan\q)\% with an \w
scan speed of 0\% per minute 
(up to 5 scans to achieve I/\s(I) > 12).
Stationary background counts were recorded at each end of the
scan, and the scan time:background time ratio was 2:1.
;
_refine_diff_density_max 0.21
_refine_diff_density_min -0.23
_refine_ls_extinction_method none
_refine_ls_goodness_of_fit_all 2.399
_refine_ls_goodness_of_fit_ref 2.399
_refine_ls_hydrogen_treatment noref
_refine_ls_matrix_type full
_refine_ls_number_constraints 0
_refine_ls_number_parameters 209
_refine_ls_number_reflns 2160
_refine_ls_number_restraints 0
_refine_ls_R_factor_all 0.0342
_refine_ls_R_factor_gt 0.0342
_refine_ls_shift/esd_max 0.0010
_refine_ls_shift/esd_mean 0.0550
_refine_ls_structure_factor_coef F
_refine_ls_weighting_scheme 'w = 1/[\s^2^(Fo) + 0.00001|Fo|^2^]'
_refine_ls_wR_factor_all 0.0332
_refine_ls_wR_factor_ref 0.0332
_reflns_number_gt 2160
_reflns_number_total 3025
_reflns_threshold_expression I>3.00\s(I)
_cod_data_source_file b008502m.txt
_cod_data_source_block 2
_cod_depositor_comments
;
 Adding additional information from the original data file.

 Antanas Vaitkus,
 2017-02-09
;
_cod_original_formula_sum 'C18 H16 Cl N2 O P '
_cod_database_code 7051070

loop_
_symmetry_equiv_pos_as_xyz
'  +x,  +y,  +z'
'  -x,  -y,  -z'

loop_
_atom_site_label
_atom_site_fract_x
_atom_site_fract_y
_atom_site_fract_z
_atom_site_U_iso_or_equiv
_atom_site_occupancy
_atom_site_refinement_flags
_atom_site_adp_type
_atom_site_calc_flag
_atom_site_calc_attached_atom
Cl(18) 0.91524(7) 0.06400(5) 1.36221(8) 0.0974(2) 1.00000 . Uani d ?
P(1) 0.23159(5) 0.34435(3) 0.99127(5) 0.0395(1) 1.00000 . Uani d ?
O(1) 0.2734(1) 0.45739(8) 0.9456(1) 0.0498(3) 1.00000 . Uani d ?
N(14) 0.5164(1) 0.3126(1) 1.0287(2) 0.0544(4) 1.00000 . Uani d ?
N(16) 0.5403(1) 0.1488(1) 1.1184(2) 0.0519(4) 1.00000 . Uani d ?
C(1) 0.0210(2) 0.2560(1) 0.8788(2) 0.0413(4) 1.00000 . Uani d ?
C(2) -0.0729(2) 0.2924(2) 0.7534(2) 0.0623(6) 1.00000 . Uani d ?
C(3) -0.2358(2) 0.2281(2) 0.6661(3) 0.0815(7) 1.00000 . Uani d ?
C(4) -0.3047(2) 0.1271(2) 0.7028(3) 0.0767(7) 1.00000 . Uani d ?
C(5) -0.2144(2) 0.0894(2) 0.8262(3) 0.0727(6) 1.00000 . Uani d ?
C(6) -0.0502(2) 0.1536(1) 0.9150(2) 0.0599(6) 1.00000 . Uani d ?
C(7) 0.2707(2) 0.3636(1) 1.2140(2) 0.0432(4) 1.00000 . Uani d ?
C(8) 0.2594(2) 0.4642(1) 1.3003(2) 0.0567(5) 1.00000 . Uani d ?
C(9) 0.2837(2) 0.4836(2) 1.4714(3) 0.0746(7) 1.00000 . Uani d ?
C(10) 0.3211(2) 0.4049(2) 1.5582(2) 0.0791(7) 1.00000 . Uani d ?
C(11) 0.3343(2) 0.3059(2) 1.4754(2) 0.0727(7) 1.00000 . Uani d ?
C(12) 0.3093(2) 0.2849(1) 1.3041(2) 0.0575(6) 1.00000 . Uani d ?
C(13) 0.3440(2) 0.2552(1) 0.9373(2) 0.0477(5) 1.00000 . Uani d ?
C(15) 0.6119(2) 0.2572(1) 1.1124(2) 0.0446(5) 1.00000 . Uani d ?
C(17) 0.6364(2) 0.0941(1) 1.1964(2) 0.0571(6) 1.00000 . Uani d ?
C(18) 0.8002(2) 0.1435(1) 1.2701(2) 0.0566(6) 1.00000 . Uani d ?
C(19) 0.8748(2) 0.2572(1) 1.2688(2) 0.0595(6) 1.00000 . Uani d ?
C(20) 0.7805(2) 0.3146(1) 1.1896(2) 0.0534(5) 1.00000 . Uani d ?
H(2) -0.025300 0.362400 0.726700 0.07470 1.00000 . Uiso c ?
H(3) -0.300000 0.254200 0.580600 0.09770 1.00000 . Uiso c ?
H(4) -0.416500 0.082800 0.641800 0.09210 1.00000 . Uiso c ?
H(5) -0.263500 0.019200 0.851500 0.08710 1.00000 . Uiso c ?
H(6) 0.013100 0.126900 1.000600 0.07180 1.00000 . Uiso c ?
H(8) 0.235000 0.520100 1.241300 0.06780 1.00000 . Uiso c ?
H(9) 0.274400 0.552000 1.529100 0.08950 1.00000 . Uiso c ?
H(10) 0.337800 0.418800 1.675800 0.09470 1.00000 . Uiso c ?
H(11) 0.360900 0.251500 1.536100 0.08730 1.00000 . Uiso c ?
H(12) 0.318500 0.215900 1.247600 0.06880 1.00000 . Uiso c ?
H(13) 0.310100 0.183400 0.965500 0.05710 1.00000 . Uiso c ?
H(13) 0.322200 0.240500 0.818700 0.05710 1.00000 . Uiso c ?
H(14) 0.564800 0.390400 1.000600 0.08300 1.00000 . Uiso c ?
H(17) 0.586900 0.016400 1.200100 0.06860 1.00000 . Uiso c ?
H(19) 0.989300 0.294200 1.321800 0.07140 1.00000 . Uiso c ?
H(20) 0.828300 0.392800 1.186800 0.06400 1.00000 . Uiso c ?

loop_
_atom_site_aniso_label
_atom_site_aniso_U_11
_atom_site_aniso_U_22
_atom_site_aniso_U_33
_atom_site_aniso_U_12
_atom_site_aniso_U_13
_atom_site_aniso_U_23
Cl(18) 0.0790(4) 0.0834(4) 0.1318(5) 0.0439(3) 0.0162(4) 0.0507(4)
P(1) 0.0365(2) 0.0359(2) 0.0457(2) 0.0101(2) 0.0158(2) 0.0125(2)
O(1) 0.0489(7) 0.0395(6) 0.0636(7) 0.0117(5) 0.0231(6) 0.0220(5)
N(14) 0.0398(8) 0.0434(8) 0.088(1) 0.0163(7) 0.0267(8) 0.0300(8)
N(16) 0.0436(8) 0.0396(8) 0.072(1) 0.0124(6) 0.0196(7) 0.0201(7)
C(1) 0.0365(9) 0.0406(9) 0.0427(9) 0.0106(7) 0.0135(7) 0.0074(7)
C(2) 0.048(1) 0.065(1) 0.064(1) 0.0118(9) 0.0099(9) 0.023(1)
C(3) 0.051(1) 0.093(2) 0.078(1) 0.015(1) 0.002(1) 0.027(1)
C(4) 0.045(1) 0.079(1) 0.074(1) -0.001(1) 0.007(1) 0.000(1)
C(5) 0.058(1) 0.052(1) 0.087(2) -0.0019(9) 0.022(1) 0.011(1)
C(6) 0.049(1) 0.050(1) 0.070(1) 0.0079(9) 0.0145(9) 0.0193(9)
C(7) 0.0331(8) 0.0433(9) 0.0453(9) 0.0049(7) 0.0135(7) 0.0079(7)
C(8) 0.054(1) 0.051(1) 0.058(1) 0.0081(9) 0.0239(9) 0.0075(9)
C(9) 0.075(1) 0.066(1) 0.066(1) 0.002(1) 0.036(1) -0.008(1)
C(10) 0.065(1) 0.106(2) 0.046(1) 0.003(1) 0.021(1) 0.010(1)
C(11) 0.058(1) 0.103(2) 0.057(1) 0.023(1) 0.019(1) 0.036(1)
C(12) 0.053(1) 0.067(1) 0.053(1) 0.0187(9) 0.0192(9) 0.0206(9)
C(13) 0.048(1) 0.0433(9) 0.055(1) 0.0175(8) 0.0219(8) 0.0135(8)
C(15) 0.0434(9) 0.0395(9) 0.058(1) 0.0159(7) 0.0260(8) 0.0138(8)
C(17) 0.059(1) 0.042(1) 0.073(1) 0.0166(9) 0.024(1) 0.0221(9)
C(18) 0.052(1) 0.056(1) 0.068(1) 0.0261(9) 0.0195(9) 0.0248(9)
C(19) 0.040(1) 0.057(1) 0.080(1) 0.0156(9) 0.0204(9) 0.018(1)
C(20) 0.044(1) 0.0415(9) 0.079(1) 0.0120(8) 0.0286(9) 0.0191(9)

loop_
_atom_type_symbol
_atom_type_oxidation_number
_atom_type_number_in_cell
_atom_type_scat_dispersion_real
_atom_type_scat_dispersion_imag
_atom_type_scat_source
C 0 36 0.002 0.002
;International Tables for Crystallography
(1992, Vol. C, Tables 4.2.6.8 and 6.1.1.1)
;
H 0 32 0.000 0.000
;International Tables for Crystallography
(1992, Vol. C, Table 6.1.1.2)
;
N 0 4 0.004 0.003
;International Tables for Crystallography
(1992, Vol. C, Tables 4.2.6.8 and 6.1.1.1)
;
O 0 2 0.008 0.006
;International Tables for Crystallography
(1992, Vol. C, Tables 4.2.6.8 and 6.1.1.1)
;
Cl 0 2 0.132 0.159
;International Tables for Crystallography
(1992, Vol. C, Tables 4.2.6.8 and 6.1.1.1)
;
P 0 2 0.090 0.095
;International Tables for Crystallography
(1992, Vol. C, Tables 4.2.6.8 and 6.1.1.1)
;

loop_
_geom_angle_atom_site_label_1
_geom_angle_atom_site_label_2
_geom_angle_atom_site_label_3
_geom_angle
_geom_angle_site_symmetry_1
_geom_angle_site_symmetry_2
_geom_angle_site_symmetry_3
_geom_angle_publ_flag
O(1) P(1) C(1) 112.0(1) . . . yes
O(1) P(1) C(7) 112.4(1) . . . yes
O(1) P(1) C(13) 112.6(1) . . . yes
C(1) P(1) C(7) 107.3(1) . . . yes
C(1) P(1) C(13) 105.3(1) . . . yes
C(7) P(1) C(13) 106.8(1) . . . yes
C(13) N(14) C(15) 122.2(2) . . . yes
C(13) N(14) H(14n) 114.0(2) . . . yes
C(15) N(14) H(14n) 122.1(2) . . . yes
C(15) N(16) C(17) 117.5(2) . . . yes
P(1) C(1) C(2) 118.8(2) . . . yes
P(1) C(1) C(6) 122.3(2) . . . yes
C(2) C(1) C(6) 118.9(2) . . . yes
C(1) C(2) C(3) 120.6(3) . . . yes
C(1) C(2) H(2) 119.7 . . . no
C(3) C(2) H(2) 119.6 . . . no
C(2) C(3) C(4) 120.0(3) . . . yes
C(2) C(3) H(3) 120.1 . . . no
C(4) C(3) H(3) 119.9 . . . no
C(3) C(4) C(5) 120.5(3) . . . yes
C(3) C(4) H(4) 119.7 . . . no
C(5) C(4) H(4) 119.8 . . . no
C(4) C(5) C(6) 120.0(3) . . . yes
C(4) C(5) H(5) 120.0 . . . no
C(6) C(5) H(5) 120.0 . . . no
C(1) C(6) C(5) 120.0(2) . . . yes
C(1) C(6) H(6) 120.0 . . . no
C(5) C(6) H(6) 120.0 . . . no
P(1) C(7) C(8) 117.0(2) . . . yes
P(1) C(7) C(12) 124.4(2) . . . yes
C(8) C(7) C(12) 118.5(2) . . . yes
C(7) C(8) C(9) 120.3(3) . . . yes
C(7) C(8) H(8) 119.9 . . . no
C(9) C(8) H(8) 119.8 . . . no
C(8) C(9) C(10) 120.4(3) . . . yes
C(8) C(9) H(9) 119.8 . . . no
C(10) C(9) H(9) 119.8 . . . no
C(9) C(10) C(11) 120.0(3) . . . yes
C(9) C(10) H(10) 120.0 . . . no
C(11) C(10) H(10) 120.0 . . . no
C(10) C(11) C(12) 120.3(3) . . . yes
C(10) C(11) H(11) 119.8 . . . no
C(12) C(11) H(11) 119.9 . . . no
C(7) C(12) C(11) 120.4(3) . . . yes
C(7) C(12) H(12) 119.8 . . . no
C(11) C(12) H(12) 119.7 . . . no
P(1) C(13) N(14) 111.3(2) . . . yes
P(1) C(13) H(13a) 109.0(2) . . . yes
P(1) C(13) H(13b) 109.0(2) . . . yes
N(14) C(13) H(13a) 109.0(2) . . . yes
N(14) C(13) H(13b) 109.0(2) . . . yes
H(13a) C(13) H(13b) 109.5(2) . . . yes
N(14) C(15) N(16) 118.2(2) . . . yes
N(14) C(15) C(20) 119.8(2) . . . yes
N(16) C(15) C(20) 122.0(2) . . . yes
N(16) C(17) C(18) 123.5(2) . . . yes
N(16) C(17) H(17) 118.2 . . . no
C(18) C(17) H(17) 118.3 . . . no
Cl(18) C(18) C(17) 120.2(2) . . . yes
Cl(18) C(18) C(19) 120.5(2) . . . yes
C(17) C(18) C(19) 119.3(2) . . . yes
C(18) C(19) C(20) 118.5(2) . . . yes
C(18) C(19) H(19) 120.8 . . . no
C(20) C(19) H(19) 120.7 . . . no
C(15) C(20) C(19) 119.1(2) . . . yes
C(15) C(20) H(20) 120.4 . . . no
C(19) C(20) H(20) 120.4 . . . no

loop_
_geom_bond_atom_site_label_D
_geom_bond_atom_site_label_H
_geom_contact_atom_site_label_a
_geom_bond_distance_DH
_geom_contact_distance_HA
_geom_contact_distance_DA
_geom_angle_DHA
_geom_contact_site_symmetry_A
N(14) H(14n) O(1) 1.04 1.93 2.894(2) 152.5 2_667

loop_
_geom_bond_atom_site_label_1
_geom_bond_atom_site_label_2
_geom_bond_distance
_geom_bond_site_symmetry_1
_geom_bond_site_symmetry_2
_geom_bond_publ_flag
Cl(18) C(18) 1.738(2) . . yes
P(1) O(1) 1.489(2) . . yes
P(1) C(1) 1.800(2) . . yes
P(1) C(7) 1.792(2) . . yes
P(1) C(13) 1.811(2) . . yes
N(14) C(13) 1.443(3) . . yes
N(14) C(15) 1.364(3) . . yes
N(14) H(14n) 1.040(2) . . yes
N(16) C(15) 1.336(3) . . yes
N(16) C(17) 1.342(3) . . yes
C(1) C(2) 1.379(3) . . yes
C(1) C(6) 1.385(3) . . yes
C(2) C(3) 1.383(4) . . yes
C(2) H(2) 0.95 . . no
C(3) C(4) 1.365(4) . . yes
C(3) H(3) 0.95 . . no
C(4) C(5) 1.362(4) . . yes
C(4) H(4) 0.95 . . no
C(5) C(6) 1.393(4) . . yes
C(5) H(5) 0.95 . . no
C(6) H(6) 0.95 . . no
C(7) C(8) 1.393(3) . . yes
C(7) C(12) 1.388(3) . . yes
C(8) C(9) 1.383(4) . . yes
C(8) H(8) 0.95 . . no
C(9) C(10) 1.367(4) . . yes
C(9) H(9) 0.95 . . no
C(10) C(11) 1.373(4) . . yes
C(10) H(10) 0.95 . . no
C(11) C(12) 1.383(4) . . yes
C(11) H(11) 0.95 . . no
C(12) H(12) 0.95 . . no
C(13) H(13a) 0.950(2) . . yes
C(13) H(13b) 0.950(2) . . yes
C(15) C(20) 1.404(3) . . yes
C(17) C(18) 1.355(3) . . yes
C(17) H(17) 0.95 . . no
C(18) C(19) 1.386(3) . . yes
C(19) C(20) 1.361(3) . . yes
C(19) H(19) 0.95 . . no
C(20) H(20) 0.95 . . no

loop_
_geom_contact_atom_site_label_1
_geom_contact_atom_site_label_2
_geom_contact_distance
_geom_contact_site_symmetry_1
_geom_contact_site_symmetry_2
_geom_contact_publ_flag
Cl(18) Cl(18) 3.284(2) . 2_758 no
O(1) N(14) 2.894(2) . 2_667 no
O(1) C(20) 3.312(3) . 2_667 no
O(1) C(10) 3.464(3) . 1_554 no
O(1) C(15) 3.551(3) . 2_667 no
N(16) C(17) 3.318(3) . 2_657 no
C(3) C(18) 3.533(4) . 1_454 no
C(6) C(19) 3.445(4) . 1_455 no
C(8) C(10) 3.478(4) . 2_668 no
C(9) C(11) 3.598(4) . 2_668 no
C(17) C(17) 3.490(5) . 2_657 no

loop_
_cod_related_entry_id
_cod_related_entry_database
_cod_related_entry_code
1 ChemSpider 21122752
